data_4300228
loop_
_publ_author_name
'Michael E. Sitzmann'
'Richard Gilardi'
'Ray J. Butcher'
'William M. Koppes'
'Alfred G. Stern'
'Joseph S. Thrasher'
'Nirupam J. Trivedi'
'Zhen-Yu Yang'

_publ_contact_author
;
      Richard Gilardi
      Laboratory for the Structure of Matter
      The Naval Research Laboratory, Code 6030
      Washington, D. C. ; USA 20375-5341
;
_publ_contact_author_email gilardi@nrl.navy.mil
_publ_contact_author_fax '202 767 6874'
_publ_contact_author_phone '202 404 2135'
_publ_section_title
;
Pentafluorosulfanylnitramide Salts
;
_journal_name_full 'Inorganic Chemistry'
_journal_page_first 843
_journal_page_last 850
_journal_volume 39
_journal_year 2000
_chemical_formula_sum 'C H6 F5 N5 O2 S'
_chemical_formula_weight 247.17
_chemical_melting_point 400
_chemical_name_systematic
;
 Guanidinium Pentafluorosulfanylnitramide
;
_space_group_IT_number 14
_symmetry_cell_setting monoclinic
_symmetry_space_group_name_Hall '-P 2yn'
_symmetry_space_group_name_H-M 'P 1 21/n 1'
_atom_sites_solution_hydrogens geom
_atom_sites_solution_primary direct
_atom_sites_solution_secondary difmap
_audit_creation_method SHELXL-97
_cell_angle_alpha 90.00
_cell_angle_beta 93.926(9)
_cell_angle_gamma 90.00
_cell_formula_units_Z 4
_cell_length_a 5.3674(3)
_cell_length_b 12.6148(9)
_cell_length_c 12.5444(12)
_cell_measurement_reflns_used 31
_cell_measurement_temperature 293(2)
_cell_measurement_theta_max 37.65
_cell_measurement_theta_min 4.97
_cell_volume 847.37(11)
_computing_cell_refinement 'Bruker XSCANS'
_computing_data_collection 'Bruker XSCANS'
_computing_data_reduction 'Bruker SHELXTL'
_computing_molecular_graphics 'Bruker SHELXTL'
_computing_publication_material 'Bruker SHELXTL'
_computing_structure_refinement 'SHELXL-97 (Sheldrick, 1997)'
_computing_structure_solution 'SHELXS-97 (Sheldrick, 1990)'
_diffrn_ambient_temperature 295(2)
_diffrn_measured_fraction_theta_full 0.996
_diffrn_measured_fraction_theta_max 0.996
_diffrn_measurement_device_type 'Bruker P4'
_diffrn_measurement_method '\w scans'
_diffrn_radiation_monochromator graphite
_diffrn_radiation_source 'fine-focus sealed tube'
_diffrn_radiation_type CuK\a
_diffrn_radiation_wavelength 1.54178
_diffrn_reflns_av_R_equivalents 0.0219
_diffrn_reflns_av_sigmaI/netI 0.0175
_diffrn_reflns_limit_h_max 5
_diffrn_reflns_limit_h_min -5
_diffrn_reflns_limit_k_max 13
_diffrn_reflns_limit_k_min -2
_diffrn_reflns_limit_l_max 13
_diffrn_reflns_limit_l_min 0
_diffrn_reflns_number 1252
_diffrn_reflns_theta_full 57.48
_diffrn_reflns_theta_max 57.48
_diffrn_reflns_theta_min 4.98
_diffrn_standards_decay_% 2.5
_diffrn_standards_interval_count 97
_diffrn_standards_number 3
_exptl_absorpt_coefficient_mu 4.261
_exptl_absorpt_correction_T_max 0.5109
_exptl_absorpt_correction_T_min 0.2148
_exptl_absorpt_correction_type integration
_exptl_absorpt_process_details na
_exptl_crystal_colour clear_colorless
_exptl_crystal_density_diffrn 1.937
_exptl_crystal_density_method 'not measured'
_exptl_crystal_description thick_plate
_exptl_crystal_F_000 496
_exptl_crystal_size_max .46
_exptl_crystal_size_mid .45
_exptl_crystal_size_min .17
_refine_diff_density_max 0.369
_refine_diff_density_min -0.369
_refine_diff_density_rms 0.108
_refine_ls_extinction_coef 0.0039(10)
_refine_ls_extinction_expression Fc^*^=kFc[1+0.001xFc^2^\l^3^/sin(2\q)]^-1/4^
_refine_ls_extinction_method SHELXL
_refine_ls_goodness_of_fit_ref 1.110
_refine_ls_hydrogen_treatment mixed
_refine_ls_matrix_type full
_refine_ls_number_parameters 152
_refine_ls_number_reflns 1152
_refine_ls_number_restraints 0
_refine_ls_restrained_S_all 1.110
_refine_ls_R_factor_all 0.0573
_refine_ls_R_factor_gt 0.0556
_refine_ls_shift/su_max 0.039
_refine_ls_shift/su_mean 0.008
_refine_ls_structure_factor_coef Fsqd
_refine_ls_weighting_details 'calc w=1/[\s^2^(Fo^2^)+(0.1056P)^2^+0.5091P] where P=(Fo^2^+2Fc^2^)/3'
_refine_ls_weighting_scheme calc
_refine_ls_wR_factor_gt 0.1494
_refine_ls_wR_factor_ref 0.1518
_reflns_number_gt 1084
_reflns_number_total 1152
_reflns_threshold_expression >2sigma(I)
_cod_database_code 4300228

loop_
_symmetry_equiv_pos_as_xyz
'x, y, z'
'-x+1/2, y+1/2, -z+1/2'
'-x, -y, -z'
'x-1/2, -y-1/2, z-1/2'

loop_
_atom_site_label
_atom_site_type_symbol
_atom_site_fract_x
_atom_site_fract_y
_atom_site_fract_z
_atom_site_U_iso_or_equiv
_atom_site_adp_type
_atom_site_occupancy
_atom_site_symmetry_multiplicity
_atom_site_calc_flag
_atom_site_refinement_flags
_atom_site_disorder_assembly
_atom_site_disorder_group
S1 S 0.79113(15) 0.96238(7) 0.82387(6) 0.0409(5) Uani 1 1 d . . .
F1 F 0.9814(5) 0.8732(2) 0.8626(2) 0.0873(9) Uani 1 1 d . . .
F2 F 0.9941(5) 1.0444(2) 0.8669(2) 0.0757(9) Uani 1 1 d . . .
F3 F 0.9137(5) 0.9606(2) 0.71428(19) 0.0725(9) Uani 1 1 d . . .
F4 F 0.6037(6) 0.87319(18) 0.78615(19) 0.0783(9) Uani 1 1 d . . .
F5 F 0.6897(5) 0.96001(19) 0.93728(16) 0.0685(8) Uani 1 1 d . . .
N1 N 0.5970(5) 1.0650(2) 0.7924(2) 0.0431(8) Uani 1 1 d . . .
N2 N 0.4705(5) 1.0684(2) 0.70010(19) 0.0359(7) Uani 1 1 d . . .
O2A O 0.3317(5) 1.1490(2) 0.68809(19) 0.0554(8) Uani 1 1 d . . .
O2B O 0.4737(5) 1.0023(2) 0.62804(17) 0.0504(7) Uani 1 1 d . . .
C11 C 0.0658(6) 0.7990(2) 0.5402(2) 0.0337(8) Uani 1 1 d . . .
N11 N 0.2369(7) 0.7813(3) 0.6192(3) 0.0489(8) Uani 1 1 d . . .
N12 N 0.0973(7) 0.8763(3) 0.4731(3) 0.0496(9) Uani 1 1 d . . .
N13 N -0.1344(6) 0.7390(3) 0.5298(3) 0.0529(9) Uani 1 1 d . . .
H121 H 0.227(8) 0.919(4) 0.489(4) 0.061(12) Uiso 1 1 d . . .
H131 H -0.147(7) 0.685(3) 0.569(3) 0.053(11) Uiso 1 1 d . . .
H132 H -0.234(8) 0.743(3) 0.474(4) 0.054(12) Uiso 1 1 d . . .
H111 H 0.338(8) 0.825(4) 0.627(3) 0.054(13) Uiso 1 1 d . . .
H122 H -0.003(7) 0.886(3) 0.428(3) 0.039(11) Uiso 1 1 d . . .
H112 H 0.205(7) 0.737(4) 0.668(4) 0.057(12) Uiso 1 1 d . . .

loop_
_atom_site_aniso_label
_atom_site_aniso_U_11
_atom_site_aniso_U_22
_atom_site_aniso_U_33
_atom_site_aniso_U_23
_atom_site_aniso_U_13
_atom_site_aniso_U_12
S1 0.0489(7) 0.0499(7) 0.0240(6) -0.0005(3) 0.0025(4) 0.0069(3)
F1 0.103(2) 0.0821(18) 0.0740(18) 0.0064(13) -0.0138(15) 0.0469(16)
F2 0.0540(14) 0.0875(18) 0.0818(19) 0.0040(12) -0.0230(12) -0.0103(11)
F3 0.0741(16) 0.104(2) 0.0415(14) -0.0015(11) 0.0233(12) 0.0325(13)
F4 0.117(2) 0.0537(14) 0.0597(16) 0.0120(10) -0.0246(14) -0.0222(13)
F5 0.0799(16) 0.106(2) 0.0191(11) 0.0116(10) 0.0031(10) 0.0114(13)
N1 0.0524(17) 0.0530(16) 0.0234(15) -0.0088(12) -0.0014(12) 0.0078(13)
N2 0.0422(15) 0.0446(15) 0.0212(14) -0.0022(12) 0.0035(11) -0.0065(12)
O2A 0.0638(16) 0.0590(16) 0.0418(14) 0.0027(12) -0.0088(11) 0.0134(13)
O2B 0.0708(17) 0.0561(15) 0.0242(12) -0.0071(11) 0.0014(11) -0.0112(13)
C11 0.0422(17) 0.0349(16) 0.0246(16) -0.0024(12) 0.0067(13) -0.0007(13)
N11 0.057(2) 0.0482(18) 0.0401(19) 0.0044(15) -0.0051(15) -0.0052(16)
N12 0.056(2) 0.057(2) 0.0349(17) 0.0137(14) -0.0043(15) -0.0126(16)
N13 0.059(2) 0.053(2) 0.046(2) 0.0069(16) -0.0009(16) -0.0152(15)

loop_
_atom_type_symbol
_atom_type_description
_atom_type_scat_dispersion_real
_atom_type_scat_dispersion_imag
_atom_type_scat_source
C C 0.0181 0.0091 'International Tables Vol C Tables 4.2.6.8 and 6.1.1.4'
H H 0.0000 0.0000 'International Tables Vol C Tables 4.2.6.8 and 6.1.1.4'
N N 0.0311 0.0180 'International Tables Vol C Tables 4.2.6.8 and 6.1.1.4'
O O 0.0492 0.0322 'International Tables Vol C Tables 4.2.6.8 and 6.1.1.4'
F F 0.0727 0.0534 'International Tables Vol C Tables 4.2.6.8 and 6.1.1.4'
S S 0.3331 0.5567 'International Tables Vol C Tables 4.2.6.8 and 6.1.1.4'

loop_
_geom_angle_atom_site_label_1
_geom_angle_atom_site_label_2
_geom_angle_atom_site_label_3
_geom_angle
_geom_angle_site_symmetry_1
_geom_angle_site_symmetry_3
_geom_angle_publ_flag
F5 S1 F4 90.28(14) . . ?
F5 S1 F3 175.18(12) . . ?
F4 S1 F3 91.38(16) . . ?
F5 S1 F2 88.65(15) . . ?
F4 S1 F2 175.02(13) . . ?
F3 S1 F2 89.31(16) . . ?
F5 S1 F1 87.94(14) . . ?
F4 S1 F1 88.26(16) . . ?
F3 S1 F1 87.59(14) . . ?
F2 S1 F1 86.84(16) . . ?
F5 S1 N1 88.84(13) . . ?
F4 S1 N1 96.14(15) . . ?
F3 S1 N1 95.48(13) . . ?
F2 S1 N1 88.70(15) . . ?
F1 S1 N1 174.56(14) . . ?
N2 N1 S1 120.6(2) . . ?
O2B N2 O2A 119.7(3) . . ?
O2B N2 N1 126.7(3) . . ?
O2A N2 N1 113.6(2) . . ?
N12 C11 N13 120.5(3) . . ?
N12 C11 N11 119.6(3) . . ?
N13 C11 N11 119.9(3) . . ?

loop_
_geom_bond_atom_site_label_1
_geom_bond_atom_site_label_2
_geom_bond_distance
_geom_bond_site_symmetry_2
_geom_bond_publ_flag
S1 F5 1.558(2) . ?
S1 F4 1.561(2) . ?
S1 F3 1.564(2) . ?
S1 F2 1.571(2) . ?
S1 F1 1.574(2) . ?
S1 N1 1.691(3) . ?
N1 N2 1.302(4) . ?
N2 O2B 1.231(3) . ?
N2 O2A 1.263(3) . ?
C11 N12 1.307(4) . ?
C11 N13 1.313(4) . ?
C11 N11 1.323(5) . ?

_journal_paper_doi 10.1021/ic991281i
